data_1576843
loop_
_publ_author_name
'Jung, Jong-Yeong'
'Kim, Jaewook'
'Gong, Jintaek'
'Kim, Dongwook'
'Lee, Hee-Seung'
'Song, Hyunjoon'

_publ_section_title
;
 Two-dimensional Pd-C bonded organometallic framework with dynamic packing
 transformations.
;
_journal_issue 17
_journal_name_full 'Chemical science'
_journal_page_first 8726
_journal_page_last 8732
_journal_paper_doi 10.1039/d5sc08775a
_journal_volume 17
_journal_year 2026
_chemical_formula_moiety 'C6 H7 O3 Pd S, 0.5[C2H6SO]'
_chemical_formula_sum 'C7 H10 O3.5 Pd S1.5'
_chemical_formula_weight 304.64
_chemical_name_systematic PdOF-1(B)
_space_group_crystal_system monoclinic
_space_group_IT_number 14
_space_group_name_Hall '-P 2yn'
_space_group_name_H-M_alt 'P 1 21/n 1'
_atom_sites_solution_hydrogens geom
_atom_sites_solution_primary dual
_audit_creation_date 2025-01-03
_audit_creation_method
;
Olex2 1.5
(compiled 2024.02.16 svn.r378c4104 for OlexSys, GUI svn.r6928)
;
_audit_update_record
;
2025-01-03 deposited with the CCDC.	2026-03-09 downloaded from the CCDC.
;
_cell_angle_alpha 90
_cell_angle_beta 90.43(3)
_cell_angle_gamma 90
_cell_formula_units_Z 4
_cell_length_a 9.6020(19)
_cell_length_b 8.0050(16)
_cell_length_c 12.364(3)
_cell_measurement_reflns_used 10694
_cell_measurement_temperature 100.00
_cell_measurement_theta_max 31.493
_cell_measurement_theta_min 0.401
_cell_volume 950.3(4)
_computing_molecular_graphics 'Olex2 1.5 (Dolomanov et al., 2009)'
_computing_publication_material 'Olex2 1.5 (Dolomanov et al., 2009)'
_computing_structure_refinement 'SHELXL 2018/3 (Sheldrick, 2015)'
_computing_structure_solution 'SHELXT  (Sheldrick, 2015)'
_diffrn_ambient_pressure 101.3
_diffrn_ambient_temperature 100.00
_diffrn_measured_fraction_theta_full 0.995
_diffrn_measured_fraction_theta_max 0.994
_diffrn_measurement_device_type 'Rayonix MX225HS CCD area detector'
_diffrn_measurement_method '\w scans'
_diffrn_radiation_probe x-ray
_diffrn_radiation_type 'monochromatic synchrotron radiation'
_diffrn_radiation_wavelength 0.700
_diffrn_reflns_av_R_equivalents 0.0904
_diffrn_reflns_av_unetI/netI 0.0889
_diffrn_reflns_Laue_measured_fraction_full 0.995
_diffrn_reflns_Laue_measured_fraction_max 0.994
_diffrn_reflns_limit_h_max 11
_diffrn_reflns_limit_h_min -11
_diffrn_reflns_limit_k_max 9
_diffrn_reflns_limit_k_min -9
_diffrn_reflns_limit_l_max 14
_diffrn_reflns_limit_l_min -14
_diffrn_reflns_number 5675
_diffrn_reflns_point_group_measured_fraction_full 0.995
_diffrn_reflns_point_group_measured_fraction_max 0.994
_diffrn_reflns_theta_full 24.835
_diffrn_reflns_theta_max 24.999
_diffrn_reflns_theta_min 2.636
_diffrn_source synchrotron
_diffrn_source_type 'PLSII 2D bending magnet'
_diffrn_standards_number 0
_exptl_absorpt_coefficient_mu 2.172
_exptl_absorpt_correction_T_max 1.000
_exptl_absorpt_correction_T_min 0.758
_exptl_absorpt_correction_type empirical
_exptl_crystal_colour 'light brown'
_exptl_crystal_colour_modifier light
_exptl_crystal_colour_primary brown
_exptl_crystal_density_diffrn 2.129
_exptl_crystal_description block
_exptl_crystal_F_000 600
_exptl_crystal_recrystallization_method DMSO
_exptl_crystal_size_max 0.04
_exptl_crystal_size_mid 0.04
_exptl_crystal_size_min 0.01
_refine_diff_density_max 1.008
_refine_diff_density_min -1.175
_refine_diff_density_rms 0.142
_refine_ls_extinction_method none
_refine_ls_goodness_of_fit_ref 0.829
_refine_ls_hydrogen_treatment constr
_refine_ls_matrix_type full
_refine_ls_number_parameters 102
_refine_ls_number_reflns 1737
_refine_ls_number_restraints 5
_refine_ls_restrained_S_all 0.839
_refine_ls_R_factor_all 0.1439
_refine_ls_R_factor_gt 0.0794
_refine_ls_shift/su_max 0.000
_refine_ls_shift/su_mean 0.000
_refine_ls_structure_factor_coef Fsqd
_refine_ls_weighting_details 'w=1/[\s^2^(Fo^2^)+(0.1460P)^2^] where P=(Fo^2^+2Fc^2^)/3'
_refine_ls_weighting_scheme calc
_refine_ls_wR_factor_gt 0.2024
_refine_ls_wR_factor_ref 0.2396
_reflns_Friedel_coverage 0.000
_reflns_number_gt 713
_reflns_number_total 1737
_reflns_threshold_expression 'I > 2\s(I)'
_cod_data_source_file d5sc08775a2.cif
_cod_data_source_block pdof-1b
_cod_depositor_comments 'Adding full bibliography for 1576843--1576844.cif.'
_cod_original_cell_volume 950.3(3)
_cod_original_sg_symbol_H-M 'P 21/n'
_cod_original_formula_sum 'C7 H10 O3.50 Pd S1.50'
_cod_database_code 1576843
_shelx_shelxl_version_number 2018/3
_shelx_space_group_comment
;
The symmetry employed for this shelxl refinement is uniquely defined
by the following loop, which should always be used as a source of
symmetry information in preference to the above space-group names.
They are only intended as comments.
;
_shelx_estimated_absorpt_t_max 0.979
_shelx_estimated_absorpt_t_min 0.918
_olex2_refinement_description
;
1. Fixed Uiso
 At 1.2 times of:
  All C(H) groups
 At 1.5 times of:
  All C(H,H,H) groups
2. Restrained distances
 C10-S9
 1.77 with sigma of 0.01
 O1-O2_$2
 3 with sigma of 0.02
 C5_$1-C4 \\sim C4-C6 \\sim C5_$1-C6
 with sigma of 0.02
3.a Aromatic/amide H refined with riding coordinates:
 C5(H5)
3.b Idealised Me refined as rotating group:
 C10(H10A,H10B,H10C), C11(H11A,H11B,H11C)
;
_smtbx_masks_void_probe_radius 1.2
_smtbx_masks_void_truncation_radius 1.2
_olex2_submission_special_instructions 'No special instructions were received'

loop_
_space_group_symop_operation_xyz
'x, y, z'
'-x+1/2, y+1/2, -z+1/2'
'-x, -y, -z'
'x-1/2, -y-1/2, z-1/2'

loop_
_atom_site_label
_atom_site_type_symbol
_atom_site_fract_x
_atom_site_fract_y
_atom_site_fract_z
_atom_site_U_iso_or_equiv
_atom_site_adp_type
_atom_site_occupancy
_atom_site_site_symmetry_order
_atom_site_calc_flag
_atom_site_refinement_flags_posn
_atom_site_refinement_flags_adp
_atom_site_refinement_flags_occupancy
_atom_site_disorder_assembly
_atom_site_disorder_group
Pd7 Pd 0.58857(13) 0.78436(16) 0.72635(9) 0.1160(7) Uani 1 1 d . . . . .
S9 S 0.4181(5) 0.5981(6) 0.7326(3) 0.1298(15) Uani 1 1 d D . . . .
O2 O 0.1963(11) 0.8061(14) 0.3682(8) 0.118(3) Uani 1 1 d . . . . .
O1 O 0.2661(10) 1.0310(13) 0.2782(8) 0.124(3) Uani 1 1 d D . . . .
O8 O 0.2751(13) 0.6529(16) 0.7070(10) 0.159(4) Uani 1 1 d . . . . .
C3 C 0.2762(18) 0.926(2) 0.3551(12) 0.115(4) Uani 1 1 d . . . . .
C4 C 0.3913(12) 0.9650(17) 0.4319(9) 0.102(4) Uani 1 1 d D . . . .
C6 C 0.5245(14) 0.9000(17) 0.5923(9) 0.110(4) Uani 1 1 d D . . . .
C5 C 0.4118(13) 0.8644(16) 0.5214(10) 0.106(4) Uani 1 1 d . . . . .
H5 H 0.351361 0.772980 0.535171 0.127 Uiso 1 1 calc R U . . .
C10 C 0.4590(18) 0.4204(17) 0.6572(16) 0.167(7) Uani 1 1 d D . . . .
H10A H 0.438051 0.440932 0.580689 0.251 Uiso 1 1 calc R U . . .
H10B H 0.403558 0.325702 0.682809 0.251 Uiso 1 1 calc R U . . .
H10C H 0.558254 0.394870 0.665956 0.251 Uiso 1 1 calc R U . . .
C11 C 0.413(2) 0.509(4) 0.8622(17) 0.246(15) Uani 1 1 d . . . . .
H11A H 0.486075 0.424224 0.868794 0.369 Uiso 1 1 calc R U . . .
H11B H 0.321859 0.457295 0.873438 0.369 Uiso 1 1 calc R U . . .
H11C H 0.428319 0.596371 0.916613 0.369 Uiso 1 1 calc R U . . .

loop_
_atom_site_aniso_label
_atom_site_aniso_U_11
_atom_site_aniso_U_22
_atom_site_aniso_U_33
_atom_site_aniso_U_23
_atom_site_aniso_U_13
_atom_site_aniso_U_12
Pd7 0.1312(11) 0.1238(10) 0.0923(9) 0.0014(6) -0.0387(7) 0.0024(7)
S9 0.131(3) 0.150(4) 0.107(3) 0.016(3) -0.038(2) -0.010(3)
O2 0.127(8) 0.123(7) 0.104(7) 0.019(6) -0.034(6) -0.007(7)
O1 0.141(8) 0.133(8) 0.100(7) 0.011(6) -0.036(6) 0.007(7)
O8 0.147(10) 0.176(10) 0.152(10) -0.012(8) -0.035(8) 0.014(8)
C3 0.141(13) 0.108(11) 0.096(11) 0.001(9) -0.026(9) 0.021(11)
C4 0.116(10) 0.112(10) 0.078(8) -0.008(7) -0.034(7) 0.014(9)
C6 0.129(11) 0.122(11) 0.079(8) -0.009(8) -0.032(8) 0.019(10)
C5 0.111(10) 0.116(9) 0.091(9) -0.005(8) -0.031(8) 0.009(8)
C10 0.121(12) 0.152(15) 0.23(2) -0.016(15) 0.034(13) -0.022(12)
C11 0.22(2) 0.35(4) 0.162(19) 0.15(2) -0.071(16) -0.09(2)

loop_
_atom_type_symbol
_atom_type_description
_atom_type_scat_dispersion_real
_atom_type_scat_dispersion_imag
_atom_type_scat_source
C C 0.0020 0.0016 'International Tables Vol C Tables 4.2.6.8 and 6.1.1.4'
H H 0.0000 0.0000 'International Tables Vol C Tables 4.2.6.8 and 6.1.1.4'
O O 0.0075 0.0059 'International Tables Vol C Tables 4.2.6.8 and 6.1.1.4'
Pd Pd -1.2066 0.9818 'International Tables Vol C Tables 4.2.6.8 and 6.1.1.4'
S S 0.1079 0.1202 'International Tables Vol C Tables 4.2.6.8 and 6.1.1.4'

loop_
_geom_angle_atom_site_label_1
_geom_angle_atom_site_label_2
_geom_angle_atom_site_label_3
_geom_angle
_geom_angle_site_symmetry_1
_geom_angle_site_symmetry_3
_geom_angle_publ_flag
O2 Pd7 S9 95.5(3) 4_676 . ?
O1 Pd7 S9 175.7(3) 3_676 . ?
O1 Pd7 O2 86.6(3) 3_676 4_676 ?
C6 Pd7 S9 96.8(4) . . ?
C6 Pd7 O2 167.7(5) . 4_676 ?
C6 Pd7 O1 81.2(5) . 3_676 ?
O8 S9 Pd7 118.7(6) . . ?
O8 S9 C10 109.9(9) . . ?
O8 S9 C11 106.5(10) . . ?
C10 S9 Pd7 111.1(6) . . ?
C10 S9 C11 99.5(13) . . ?
C11 S9 Pd7 109.3(8) . . ?
C3 O2 Pd7 116.6(9) . 4_575 ?
C3 O1 Pd7 116.8(11) . 3_676 ?
O2 C3 O1 124.4(14) . . ?
O2 C3 C4 122.4(14) . . ?
O1 C3 C4 113.2(16) . . ?
C6 C4 C3 117.3(13) 3_676 . ?
C5 C4 C3 119.5(14) . . ?
C5 C4 C6 123.3(10) . 3_676 ?
C4 C6 Pd7 111.4(9) 3_676 . ?
C4 C6 C5 117.9(12) 3_676 . ?
C5 C6 Pd7 130.6(12) . . ?
C4 C5 C6 118.8(13) . . ?
C4 C5 H5 120.6 . . ?
C6 C5 H5 120.6 . . ?
S9 C10 H10A 109.5 . . ?
S9 C10 H10B 109.5 . . ?
S9 C10 H10C 109.5 . . ?
H10A C10 H10B 109.5 . . ?
H10A C10 H10C 109.5 . . ?
H10B C10 H10C 109.5 . . ?
S9 C11 H11A 109.5 . . ?
S9 C11 H11B 109.5 . . ?
S9 C11 H11C 109.5 . . ?
H11A C11 H11B 109.5 . . ?
H11A C11 H11C 109.5 . . ?
H11B C11 H11C 109.5 . . ?

loop_
_geom_bond_atom_site_label_1
_geom_bond_atom_site_label_2
_geom_bond_distance
_geom_bond_site_symmetry_2
_geom_bond_publ_flag
Pd7 S9 2.215(5) . ?
Pd7 O2 2.155(10) 4_676 ?
Pd7 O1 2.034(10) 3_676 ?
Pd7 C6 1.992(11) . ?
S9 O8 1.474(12) . ?
S9 C10 1.747(9) . ?
S9 C11 1.754(17) . ?
O2 C3 1.243(18) . ?
O1 C3 1.270(16) . ?
C3 C4 1.484(18) . ?
C4 C6 1.384(18) 3_676 ?
C4 C5 1.382(17) . ?
C6 C5 1.416(16) . ?
C5 H5 0.9500 . ?
C10 H10A 0.9800 . ?
C10 H10B 0.9800 . ?
C10 H10C 0.9800 . ?
C11 H11A 0.9800 . ?
C11 H11B 0.9800 . ?
C11 H11C 0.9800 . ?

loop_
_geom_torsion_atom_site_label_1
_geom_torsion_atom_site_label_2
_geom_torsion_atom_site_label_3
_geom_torsion_atom_site_label_4
_geom_torsion
_geom_torsion_site_symmetry_1
_geom_torsion_site_symmetry_2
_geom_torsion_site_symmetry_3
_geom_torsion_site_symmetry_4
_geom_torsion_publ_flag
Pd7 O2 C3 O1 24(2) 4_575 . . . ?
Pd7 O2 C3 C4 -158.3(10) 4_575 . . . ?
Pd7 O1 C3 O2 -179.3(12) 3_676 . . . ?
Pd7 O1 C3 C4 2.8(16) 3_676 . . . ?
Pd7 C6 C5 C4 -179.1(10) . . . . ?
O2 C3 C4 C6 178.6(14) . . . 3_676 ?
O2 C3 C4 C5 0(2) . . . . ?
O1 C3 C4 C6 -3.4(19) . . . 3_676 ?
O1 C3 C4 C5 178.1(13) . . . . ?
C3 C4 C5 C6 178.2(12) . . . . ?
C4 C6 C5 C4 0(2) 3_676 . . . ?
C6 C4 C5 C6 0(2) 3_676 . . . ?

loop_
_smtbx_masks_void_nr
_smtbx_masks_void_average_x
_smtbx_masks_void_average_y
_smtbx_masks_void_average_z
_smtbx_masks_void_volume
_smtbx_masks_void_count_electrons
_smtbx_masks_void_content
1 0.000 0.500 0.500 120.7 34.5 '1 C2H6SO'
2 0.500 0.000 0.000 120.7 34.5 '1 C2H6SO'
